data_7058233
loop_
_publ_author_name
'Li, Chunxia'
'Zhong, Dandan'
'Huang, Xianqiang'
'Shen, Guodong'
'Li, Qiang'
'Du, Jiyuan'
'Li, Qianli'
'Wang, Suna'
'Li, Jikun'
'Dou, Jianmin'

_publ_section_title
;
 Two organic--inorganic hybrid polyoxovanadates as reusable catalysts for
 Knoevenagel condensation
;
_journal_issue 15
_journal_name_full 'New Journal of Chemistry'
_journal_page_first 5813
_journal_paper_doi 10.1039/C8NJ06460A
_journal_volume 43
_journal_year 2019
_chemical_formula_sum 'C16 H57 N8 Ni3 O45.5 V10'
_chemical_formula_weight 1775.22
_space_group_crystal_system monoclinic
_space_group_IT_number 12
_space_group_name_Hall '-C 2y'
_space_group_name_H-M_alt 'C 1 2/m 1'
_symmetry_space_group_name_Hall '-C 2y'
_symmetry_space_group_name_H-M 'C 1 2/m 1'
_atom_sites_solution_hydrogens mixed
_audit_creation_method SHELXL-2018/3
_audit_update_record
;
2019-03-11 deposited with the CCDC.    2019-03-12 downloaded from the CCDC.
;
_cell_angle_alpha 90
_cell_angle_beta 110.430(2)
_cell_angle_gamma 90
_cell_formula_units_Z 2
_cell_length_a 19.5903(17)
_cell_length_b 9.3317(8)
_cell_length_c 15.8463(12)
_cell_measurement_reflns_used 1670
_cell_measurement_temperature 298(2)
_cell_measurement_theta_max 25.569
_cell_measurement_theta_min 2.448
_cell_volume 2714.7(4)
_computing_structure_refinement 'SHELXL-2018/3 (Sheldrick, 2018)'
_diffrn_ambient_temperature 298(2)
_diffrn_measured_fraction_theta_full 0.997
_diffrn_measured_fraction_theta_max 0.997
_diffrn_measurement_device_type 'CCD area detector'
_diffrn_measurement_method 'phi and omega scans'
_diffrn_radiation_type MoK\a
_diffrn_radiation_wavelength 0.71073
_diffrn_reflns_av_R_equivalents 0.0910
_diffrn_reflns_av_unetI/netI 0.0790
_diffrn_reflns_Laue_measured_fraction_full 0.997
_diffrn_reflns_Laue_measured_fraction_max 0.997
_diffrn_reflns_limit_h_max 17
_diffrn_reflns_limit_h_min -23
_diffrn_reflns_limit_k_max 11
_diffrn_reflns_limit_k_min -10
_diffrn_reflns_limit_l_max 18
_diffrn_reflns_limit_l_min -15
_diffrn_reflns_number 6800
_diffrn_reflns_point_group_measured_fraction_full 0.997
_diffrn_reflns_point_group_measured_fraction_max 0.997
_diffrn_reflns_theta_full 25.019
_diffrn_reflns_theta_max 25.019
_diffrn_reflns_theta_min 2.219
_exptl_absorpt_coefficient_mu 2.768
_exptl_absorpt_correction_T_max 0.6361
_exptl_absorpt_correction_T_min 0.5815
_exptl_absorpt_correction_type multi-scan
_exptl_absorpt_process_details sadabs
_exptl_crystal_colour green
_exptl_crystal_density_diffrn 2.172
_exptl_crystal_description block
_exptl_crystal_F_000 1774
_exptl_crystal_size_max 0.220
_exptl_crystal_size_mid 0.200
_exptl_crystal_size_min 0.180
_refine_diff_density_max 1.813
_refine_diff_density_min -1.151
_refine_diff_density_rms 0.230
_refine_ls_extinction_method none
_refine_ls_goodness_of_fit_ref 0.993
_refine_ls_hydrogen_treatment constr
_refine_ls_matrix_type full
_refine_ls_number_parameters 264
_refine_ls_number_reflns 2546
_refine_ls_number_restraints 0
_refine_ls_restrained_S_all 0.993
_refine_ls_R_factor_all 0.0908
_refine_ls_R_factor_gt 0.0713
_refine_ls_shift/su_max 0.001
_refine_ls_shift/su_mean 0.000
_refine_ls_structure_factor_coef Fsqd
_refine_ls_weighting_details 'w=1/[\s^2^(Fo^2^)+(0.1377P)^2^] where P=(Fo^2^+2Fc^2^)/3'
_refine_ls_weighting_scheme calc
_refine_ls_wR_factor_gt 0.1905
_refine_ls_wR_factor_ref 0.2063
_reflns_Friedel_coverage 0.000
_reflns_number_gt 1801
_reflns_number_total 2546
_reflns_threshold_expression 'I > 2\s(I)'
_cod_data_source_file c8nj06460a2.cif
_cod_data_source_block 180602b
_cod_depositor_comments 'Adding full bibliography for 7058232--7058233.cif.'
_cod_original_formula_sum 'C16 H57 N8 Ni3 O45.50 V10'
_cod_database_code 7058233
_shelx_shelxl_version_number 2018/3
_shelx_space_group_comment
;
The symmetry employed for this shelxl refinement is uniquely defined
by the following loop, which should always be used as a source of
symmetry information in preference to the above space-group names.
They are only intended as comments.
;
_shelx_estimated_absorpt_t_min 0.581
_shelx_estimated_absorpt_t_max 0.636

loop_
_space_group_symop_operation_xyz
'x, y, z'
'-x, y, -z'
'x+1/2, y+1/2, z'
'-x+1/2, y+1/2, -z'
'-x, -y, -z'
'x, -y, z'
'-x+1/2, -y+1/2, -z'
'x+1/2, -y+1/2, z'

loop_
_atom_site_label
_atom_site_type_symbol
_atom_site_fract_x
_atom_site_fract_y
_atom_site_fract_z
_atom_site_U_iso_or_equiv
_atom_site_adp_type
_atom_site_occupancy
_atom_site_site_symmetry_order
_atom_site_calc_flag
_atom_site_refinement_flags_posn
_atom_site_refinement_flags_adp
_atom_site_refinement_flags_occupancy
_atom_site_disorder_assembly
_atom_site_disorder_group
Ni1 Ni 0.000000 0.500000 0.500000 0.0325(5) Uani 1 4 d S T P . .
Ni2 Ni 0.33360(6) 1.000000 1.10483(8) 0.0256(4) Uani 1 2 d S T P . .
V1 V -0.05876(6) 0.83612(15) 0.79106(8) 0.0379(4) Uani 1 1 d . . . . .
V2 V 0.08469(8) 1.000000 0.89560(10) 0.0238(4) Uani 1 2 d S T P . .
V3 V 0.000000 0.82493(15) 1.000000 0.0218(4) Uani 1 2 d S T P . .
V4 V 0.14380(8) 1.000000 1.10486(10) 0.0218(4) Uani 1 2 d S T P . .
O1 O 0.1445(2) 1.1432(5) 1.1812(3) 0.0315(11) Uani 1 1 d . . . . .
O2 O 0.2274(3) 1.000000 1.1040(4) 0.0254(14) Uani 1 2 d S T P . .
O3 O 0.3609(3) 1.1579(5) 1.2030(3) 0.0378(13) Uani 1 1 d . . . . .
H3A H 0.381539 1.214629 1.177671 0.045 Uiso 1 1 d R U . . .
H3B H 0.392969 1.123659 1.249910 0.045 Uiso 1 1 d R U . . .
O4 O 0.4408(4) 1.000000 1.1136(5) 0.0407(18) Uani 1 2 d S T P . .
H4A H 0.464131 1.073760 1.107481 0.049 Uiso 0.5 1 d R U P . .
O5 O 0.3084(2) 1.1573(5) 1.0046(3) 0.0280(11) Uani 1 1 d . . . . .
H5A H 0.298429 1.100775 0.959868 0.034 Uiso 0.5 1 d R U P . .
H5B H 0.270729 1.204765 1.002198 0.034 Uiso 0.5 1 d R U P . .
H5C H 0.341259 1.216226 1.003738 0.034 Uiso 1 1 d R U . . .
O6 O -0.0798(3) 0.7062(8) 0.7199(4) 0.065(2) Uani 1 1 d . . . . .
O7 O -0.0780(4) 1.000000 0.7241(4) 0.043(2) Uani 1 2 d S T P . .
O8 O 0.0421(2) 0.8540(5) 0.8187(3) 0.0339(12) Uani 1 1 d . . . . .
O9 O 0.1665(3) 1.000000 0.8965(4) 0.0307(16) Uani 1 2 d S T P . .
O10 O 0.0257(2) 0.7161(5) 1.0916(3) 0.0347(12) Uani 1 1 d . . . . .
O11 O 0.0962(2) 0.8678(5) 0.9994(3) 0.0228(10) Uani 1 1 d . . . . .
O12 O -0.0259(3) 1.000000 0.9108(4) 0.0225(14) Uani 1 2 d S T P . .
O13 O 0.0108(4) 0.500000 0.6411(5) 0.0413(18) Uani 1 2 d S T P . .
H13 H -0.007405 0.426410 0.656799 0.050 Uiso 1 1 d R U . . .
O14A O 0.2584(8) 0.156(2) 0.8106(13) 0.055(4) Uani 0.6 1 d . . P A 1
H14C H 0.215651 0.177890 0.808365 0.082 Uiso 0.6 1 d R U P A 1
H14D H 0.263861 0.201760 0.766913 0.082 Uiso 0.6 1 d R U P A 1
O14B O 0.2356(14) 0.174(4) 0.780(2) 0.055(4) Uani 0.4 1 d . . P B 2
H14A H 0.262892 0.103738 0.778738 0.082 Uiso 0.4 1 d R U P B 2
H14B H 0.228902 0.226218 0.733729 0.082 Uiso 0.4 1 d R U P B 2
O15 O 0.356(3) 1.000000 0.871(3) 0.087(13) Uani 0.25 2 d S T P . .
H15 H 0.382753 0.926320 0.879654 0.105 Uiso 0.25 1 d R U P . .
O16 O 0.2087(17) 0.500000 0.3319(19) 0.136(10) Uani 0.5 2 d S T P . .
H16 H 0.181407 0.426380 0.320922 0.163 Uiso 0.5 1 d R U P . .
N5 N -0.0768(7) 0.0788(15) 0.4174(9) 0.047(3) Uani 0.5 1 d . . P C .
N6 N 0.2071(8) 0.3216(16) 0.5440(11) 0.060(4) Uani 0.5 1 d . . P C -1
N3 N -0.0336(6) 0.2870(12) 0.4815(8) 0.035(3) Uani 0.5 1 d . . P . .
N4 N 0.1093(6) 0.4387(13) 0.5388(8) 0.042(3) Uani 0.5 1 d . . P C -1
C1 C 0.2486(18) 0.221(3) 0.5180(19) 0.096(9) Uiso 0.5 1 d . . P C -1
H1A H 0.299298 0.244623 0.544484 0.144 Uiso 0.5 1 calc R U P C -1
H1B H 0.234591 0.220862 0.453538 0.144 Uiso 0.5 1 calc R U P C -1
H1C H 0.240417 0.127231 0.537914 0.144 Uiso 0.5 1 calc R U P C -1
C2 C 0.2263(9) 0.413(2) 0.6122(13) 0.063(5) Uani 0.5 1 d . . P C -1
H2 H 0.274058 0.419301 0.657155 0.075 Uiso 0.5 1 d R U P C -1
C3 C 0.1672(7) 0.481(7) 0.6103(9) 0.036(10) Uani 0.5 1 d . . P C -1
H3 H 0.166000 0.559846 0.648547 0.043 Uiso 0.5 1 d R U P C -1
C4 C 0.1339(8) 0.3414(19) 0.4987(12) 0.050(5) Uani 0.5 1 d . . P C -1
H4 H 0.104909 0.289075 0.446215 0.060 Uiso 0.5 1 d R U P C -1
C5 C -0.0598(10) 0.2096(19) 0.5376(11) 0.052(5) Uani 0.5 1 d . . P . .
H5 H -0.060557 0.243331 0.594504 0.062 Uiso 0.5 1 d R U P C .
C6 C -0.0873(11) 0.085(2) 0.4993(13) 0.066(6) Uani 0.5 1 d . . P C .
H6 H -0.109881 0.000002 0.524000 0.079 Uiso 1 2 d R U P . .
C7 C -0.0455(10) 0.2032(19) 0.4115(11) 0.051(4) Uani 0.5 1 d . . P . .
H7 H -0.032905 0.229152 0.360115 0.062 Uiso 0.5 1 d R U P C .
C8 C -0.1004(11) -0.035(2) 0.3504(13) 0.070(9) Uani 0.5 1 d . . P . .
H8A H -0.085292 -0.012173 0.300458 0.104 Uiso 0.5 1 d R U P C .
H8B H -0.078532 -0.123983 0.376808 0.104 Uiso 0.5 1 d R U P . .
H8C H -0.152462 -0.043903 0.329648 0.104 Uiso 0.5 1 d R U P . .

loop_
_atom_site_aniso_label
_atom_site_aniso_U_11
_atom_site_aniso_U_22
_atom_site_aniso_U_33
_atom_site_aniso_U_23
_atom_site_aniso_U_13
_atom_site_aniso_U_12
Ni1 0.0270(10) 0.0420(11) 0.0254(10) 0.000 0.0050(7) 0.000
Ni2 0.0197(6) 0.0263(7) 0.0295(7) 0.000 0.0070(5) 0.000
V1 0.0215(7) 0.0584(9) 0.0322(7) -0.0214(6) 0.0074(5) -0.0030(6)
V2 0.0174(8) 0.0325(9) 0.0217(8) 0.000 0.0068(6) 0.000
V3 0.0179(8) 0.0180(8) 0.0292(9) 0.000 0.0080(7) 0.000
V4 0.0157(8) 0.0257(9) 0.0224(8) 0.000 0.0045(6) 0.000
O1 0.017(2) 0.043(3) 0.031(3) -0.011(2) 0.004(2) -0.003(2)
O2 0.013(3) 0.030(4) 0.031(4) 0.000 0.005(3) 0.000
O3 0.038(3) 0.040(3) 0.035(3) -0.006(2) 0.013(2) -0.018(2)
O4 0.027(4) 0.031(4) 0.068(5) 0.000 0.021(4) 0.000
O5 0.026(3) 0.021(2) 0.038(3) 0.0010(19) 0.012(2) -0.0035(19)
O6 0.032(3) 0.098(5) 0.063(4) -0.056(4) 0.014(3) -0.011(3)
O7 0.022(4) 0.085(6) 0.019(3) 0.000 0.002(3) 0.000
O8 0.022(3) 0.049(3) 0.030(3) -0.015(2) 0.009(2) -0.001(2)
O9 0.024(4) 0.039(4) 0.030(4) 0.000 0.011(3) 0.000
O10 0.025(3) 0.031(3) 0.051(3) 0.016(2) 0.016(2) 0.002(2)
O11 0.015(2) 0.024(2) 0.028(2) -0.0034(18) 0.0056(18) -0.0015(17)
O12 0.017(3) 0.027(3) 0.023(3) 0.000 0.006(3) 0.000
O13 0.048(5) 0.040(4) 0.036(4) 0.000 0.014(3) 0.000
O14A 0.027(11) 0.052(7) 0.084(15) -0.013(9) 0.018(8) -0.002(8)
O14B 0.027(11) 0.052(7) 0.084(15) -0.013(9) 0.018(8) -0.002(8)
O15 0.09(3) 0.11(4) 0.08(3) 0.000 0.05(2) 0.000
O16 0.14(3) 0.15(3) 0.12(2) 0.000 0.048(19) 0.000
N5 0.037(8) 0.054(9) 0.038(8) -0.006(7) 0.000(6) -0.007(6)
N6 0.037(8) 0.059(10) 0.079(11) 0.003(9) 0.014(8) 0.009(7)
N3 0.042(7) 0.033(6) 0.035(7) -0.002(5) 0.018(6) -0.002(5)
N4 0.028(7) 0.057(9) 0.040(7) -0.004(6) 0.011(6) 0.000(5)
C2 0.030(10) 0.079(14) 0.059(11) 0.003(10) -0.010(8) -0.001(9)
C3 0.035(6) 0.03(3) 0.039(6) -0.006(9) 0.007(5) -0.015(12)
C4 0.022(8) 0.070(12) 0.054(10) -0.012(9) 0.005(7) 0.007(8)
C5 0.075(12) 0.059(11) 0.038(9) -0.012(8) 0.040(9) -0.012(9)
C6 0.084(15) 0.054(12) 0.087(15) -0.003(10) 0.064(12) -0.022(10)
C7 0.060(11) 0.056(11) 0.037(9) 0.001(8) 0.017(8) -0.006(9)
C8 0.087(13) 0.06(3) 0.046(9) -0.008(10) 0.007(9) -0.006(11)

loop_
_atom_type_symbol
_atom_type_description
_atom_type_scat_dispersion_real
_atom_type_scat_dispersion_imag
_atom_type_scat_source
C C 0.0033 0.0016 'International Tables Vol C Tables 4.2.6.8 and 6.1.1.4'
H H 0.0000 0.0000 'International Tables Vol C Tables 4.2.6.8 and 6.1.1.4'
N N 0.0061 0.0033 'International Tables Vol C Tables 4.2.6.8 and 6.1.1.4'
Ni Ni 0.3393 1.1124 'International Tables Vol C Tables 4.2.6.8 and 6.1.1.4'
O O 0.0106 0.0060 'International Tables Vol C Tables 4.2.6.8 and 6.1.1.4'
V V 0.3005 0.5294 'International Tables Vol C Tables 4.2.6.8 and 6.1.1.4'

loop_
_geom_angle_atom_site_label_1
_geom_angle_atom_site_label_2
_geom_angle_atom_site_label_3
_geom_angle
_geom_angle_site_symmetry_1
_geom_angle_site_symmetry_3
N3 Ni1 N3 34.6(6) 5_566 6_565
N3 Ni1 N3 145.4(6) 5_566 2_556
N3 Ni1 N3 180.0 6_565 2_556
N3 Ni1 N3 180.0 5_566 .
N3 Ni1 N3 145.4(6) 6_565 .
N3 Ni1 N3 34.6(6) 2_556 .
N3 Ni1 N4 88.8(5) 5_566 .
N3 Ni1 N4 122.9(5) 6_565 .
N3 Ni1 N4 57.1(5) 2_556 .
N3 Ni1 N4 91.2(5) . .
N3 Ni1 O13 93.3(3) 5_566 5_566
N3 Ni1 O13 86.7(3) 6_565 5_566
N3 Ni1 O13 93.3(3) 2_556 5_566
N3 Ni1 O13 86.7(3) . 5_566
N4 Ni1 O13 91.4(4) . 5_566
N3 Ni1 O13 86.7(3) 5_566 .
N3 Ni1 O13 93.3(3) 6_565 .
N3 Ni1 O13 86.7(3) 2_556 .
N3 Ni1 O13 93.3(3) . .
N4 Ni1 O13 88.6(4) . .
O13 Ni1 O13 180.0 5_566 .
O4 Ni2 O3 87.7(2) . 6_575
O4 Ni2 O3 87.7(2) . .
O3 Ni2 O3 90.6(3) 6_575 .
O4 Ni2 O2 176.7(3) . .
O3 Ni2 O2 90.04(19) 6_575 .
O3 Ni2 O2 90.04(19) . .
O4 Ni2 O5 90.9(2) . 6_575
O3 Ni2 O5 90.10(19) 6_575 6_575
O3 Ni2 O5 178.4(2) . 6_575
O2 Ni2 O5 91.43(18) . 6_575
O4 Ni2 O5 90.9(2) . .
O3 Ni2 O5 178.4(2) 6_575 .
O3 Ni2 O5 90.10(19) . .
O2 Ni2 O5 91.43(18) . .
O5 Ni2 O5 89.1(2) 6_575 .
O6 V1 O7 105.9(3) . .
O6 V1 O8 102.8(2) . .
O7 V1 O8 92.8(3) . .
O6 V1 O1 102.1(3) . 5_577
O7 V1 O1 91.7(3) . 5_577
O8 V1 O1 152.4(2) . 5_577
O6 V1 O10 98.4(3) . 2_557
O7 V1 O10 155.8(2) . 2_557
O8 V1 O10 82.2(2) . 2_557
O1 V1 O10 82.59(19) 5_577 2_557
O6 V1 O12 171.7(3) . .
O7 V1 O12 82.34(19) . .
O8 V1 O12 77.5(2) . .
O1 V1 O12 76.13(19) 5_577 .
O10 V1 O12 73.42(16) 2_557 .
O6 V1 V1 138.9(3) . 6_575
O7 V1 V1 33.04(17) . 6_575
O8 V1 V1 84.90(16) . 6_575
O1 V1 V1 84.12(15) 5_577 6_575
O10 V1 V1 122.72(13) 2_557 6_575
O12 V1 V1 49.30(10) . 6_575
O6 V1 V3 129.2(3) . .
O7 V1 V3 124.96(17) . .
O8 V1 V3 77.63(14) . .
O1 V1 V3 77.52(14) 5_577 .
O10 V1 V3 30.80(13) 2_557 .
O12 V1 V3 42.63(10) . .
V1 V1 V3 91.93(3) 6_575 .
O6 V1 V2 134.8(2) . .
O7 V1 V2 82.13(19) . .
O8 V1 V2 32.03(14) . .
O1 V1 V2 122.39(14) 5_577 .
O10 V1 V2 81.20(13) 2_557 .
O12 V1 V2 46.26(14) . .
V1 V1 V2 60.64(3) 6_575 .
V3 V1 V2 61.33(4) . .
O9 V2 O8 103.3(2) . 6_575
O9 V2 O8 103.3(2) . .
O8 V2 O8 96.6(3) 6_575 .
O9 V2 O11 99.6(2) . 6_575
O8 V2 O11 89.0(2) 6_575 6_575
O8 V2 O11 154.4(2) . 6_575
O9 V2 O11 99.6(2) . .
O8 V2 O11 154.4(2) 6_575 .
O8 V2 O11 89.0(2) . .
O11 V2 O11 76.0(2) 6_575 .
O9 V2 O12 173.8(3) . .
O8 V2 O12 80.75(17) 6_575 .
O8 V2 O12 80.75(17) . .
O11 V2 O12 75.56(17) 6_575 .
O11 V2 O12 75.56(17) . .
O9 V2 V4 89.5(2) . .
O8 V2 V4 128.75(16) 6_575 .
O8 V2 V4 128.75(16) . .
O11 V2 V4 39.75(12) 6_575 .
O11 V2 V4 39.75(12) . .
O12 V2 V4 84.28(15) . .
O9 V2 V1 136.02(17) . 6_575
O8 V2 V1 33.04(14) 6_575 6_575
O8 V2 V1 83.92(16) . 6_575
O11 V2 V1 87.52(12) 6_575 6_575
O11 V2 V1 124.07(13) . 6_575
O12 V2 V1 48.53(11) . 6_575
V4 V2 V1 119.86(5) . 6_575
O9 V2 V1 136.02(18) . .
O8 V2 V1 83.92(16) 6_575 .
O8 V2 V1 33.04(14) . .
O11 V2 V1 124.07(13) 6_575 .
O11 V2 V1 87.53(12) . .
O12 V2 V1 48.53(11) . .
V4 V2 V1 119.86(5) . .
V1 V2 V1 58.72(6) 6_575 .
O10 V3 O10 106.5(4) 2_557 .
O10 V3 O11 97.43(19) 2_557 2_557
O10 V3 O11 96.82(19) . 2_557
O10 V3 O11 96.82(19) 2_557 .
O10 V3 O11 97.43(19) . .
O11 V3 O11 156.1(3) 2_557 .
O10 V3 O12 87.7(2) 2_557 .
O10 V3 O12 165.8(2) . .
O11 V3 O12 80.5(2) 2_557 .
O11 V3 O12 80.9(2) . .
O10 V3 O12 165.8(2) 2_557 5_577
O10 V3 O12 87.7(2) . 5_577
O11 V3 O12 80.9(2) 2_557 5_577
O11 V3 O12 80.5(2) . 5_577
O12 V3 O12 78.1(2) . 5_577
O10 V3 V1 145.17(19) 2_557 2_557
O10 V3 V1 38.69(18) . 2_557
O11 V3 V1 89.25(12) 2_557 2_557
O11 V3 V1 89.95(12) . 2_557
O12 V3 V1 127.10(13) . 2_557
O12 V3 V1 49.04(12) 5_577 2_557
O10 V3 V1 38.69(18) 2_557 .
O10 V3 V1 145.17(19) . .
O11 V3 V1 89.95(12) 2_557 .
O11 V3 V1 89.25(12) . .
O12 V3 V1 49.04(12) . .
O12 V3 V1 127.11(13) 5_577 .
V1 V3 V1 176.15(7) 2_557 .
O2 V4 O1 103.4(2) . .
O2 V4 O1 103.4(2) . 6_575
O1 V4 O1 95.9(3) . 6_575
O2 V4 O11 99.6(2) . .
O1 V4 O11 154.3(2) . .
O1 V4 O11 89.8(2) 6_575 .
O2 V4 O11 99.6(2) . 6_575
O1 V4 O11 89.76(19) . 6_575
O1 V4 O11 154.3(2) 6_575 6_575
O11 V4 O11 75.1(2) . 6_575
O2 V4 O12 173.6(3) . 5_577
O1 V4 O12 80.76(17) . 5_577
O1 V4 O12 80.75(17) 6_575 5_577
O11 V4 O12 75.42(17) . 5_577
O11 V4 O12 75.42(17) 6_575 5_577
O2 V4 V2 89.6(2) . .
O1 V4 V2 129.05(15) . .
O1 V4 V2 129.05(15) 6_575 .
O11 V4 V2 39.30(13) . .
O11 V4 V2 39.30(13) 6_575 .
O12 V4 V2 84.02(15) 5_577 .
V4 O1 V1 115.7(2) . 5_577
V4 O2 Ni2 179.2(4) . .
Ni2 O3 H3A 97.4 . .
Ni2 O3 H3B 107.9 . .
H3A O3 H3B 108.7 . .
Ni2 O4 H4A 124.7 . .
Ni2 O4 H4A 124.69(4) . 6_575
H4A O4 H4A 108.2 . 6_575
Ni2 O5 H5A 97.0 . .
Ni2 O5 H5B 111.7 . .
H5A O5 H5B 110.0 . .
Ni2 O5 H5C 119.1 . .
H5A O5 H5C 110.1 . .
H5B O5 H5C 108.2 . .
V1 O7 V1 113.9(3) . 6_575
V2 O8 V1 114.9(2) . .
V3 O10 V1 110.5(3) . 2_557
V3 O11 V2 107.51(19) . .
V3 O11 V4 106.9(2) . .
V2 O11 V4 100.95(19) . .
V3 O12 V3 101.9(2) 5_577 .
V3 O12 V4 94.12(19) 5_577 5_577
V3 O12 V4 94.12(19) . 5_577
V3 O12 V2 93.24(17) 5_577 .
V3 O12 V2 93.24(17) . .
V4 O12 V2 168.3(3) 5_577 .
V3 O12 V1 88.33(5) 5_577 6_575
V3 O12 V1 169.7(2) . 6_575
V4 O12 V1 85.92(17) 5_577 6_575
V2 O12 V1 85.22(18) . 6_575
V3 O12 V1 169.7(2) 5_577 .
V3 O12 V1 88.33(5) . .
V4 O12 V1 85.92(17) 5_577 .
V2 O12 V1 85.22(18) . .
V1 O12 V1 81.4(2) 6_575 .
Ni1 O13 H13 113.7 . .
Ni1 O13 H13 113.66(9) . 6_565
H13 O13 H13 107.8 . 6_565
H14C O14A H14D 104.5 . .
H14A O14B H14B 109.5 . .
H15 O15 H15 108.0 . 6_575
H16 O16 H16 107.8 . 6_565
C8 N5 C7 108.1(17) 6 .
C8 N5 C6 141.7(19) 6 .
C7 N5 C6 104.7(14) . .
C8 N5 C8 24.5(18) 6 .
C7 N5 C8 128.4(15) . .
C6 N5 C8 126.8(15) . .
C8 N5 N5 67.8(14) 6 6
C7 N5 N5 150.7(10) . 6
C6 N5 N5 92.3(10) . 6
C8 N5 N5 43.2(9) . 6
C8 N5 H8B 60.0(13) 6 6
C7 N5 H8B 48.9(18) . 6
C6 N5 H8B 142(2) . 6
C8 N5 H8B 83(2) . 6
N5 N5 H8B 123.7(19) 6 6
C2 N6 C4 106.8(15) . .
C2 N6 C1 130(2) . .
C4 N6 C1 123(2) . .
N3 N3 C7 104.3(13) 2_556 .
N3 N3 C5 105.5(14) 2_556 .
C7 N3 C5 103.8(13) . .
N3 N3 Ni1 72.7(3) 2_556 .
C7 N3 Ni1 130.0(11) . .
C5 N3 Ni1 125.5(10) . .
C4 N4 C3 106(2) . .
C4 N4 Ni1 124.5(10) . .
C3 N4 Ni1 129.9(18) . .
N6 C1 H1A 109.5 . .
N6 C1 H1B 109.5 . .
H1A C1 H1B 109.5 . .
N6 C1 H1C 109.5 . .
H1A C1 H1C 109.5 . .
H1B C1 H1C 109.5 . .
C3 C2 N6 107(2) . .
C3 C2 H2 127.6 . .
N6 C2 H2 125.0 . .
C2 C3 N4 111(3) . .
C2 C3 H3 125.1 . .
N4 C3 H3 123.6 . .
N4 C4 N6 109.7(15) . .
N4 C4 H4 125.0 . .
N6 C4 H4 125.3 . .
C6 C5 N3 110.2(14) . .
C6 C5 C7 111.4(15) . 2_556
N3 C5 C7 72.7(10) . 2_556
C6 C5 H5 125.1 . .
N3 C5 H5 124.5 . .
C7 C5 H5 89.0 2_556 .
C5 C6 N5 107.0(14) . .
C5 C6 C6 150.6(12) . 6
N5 C6 C6 87.7(10) . 6
C5 C6 H6 130.2 . .
N5 C6 H6 122.7 . .
C6 C6 H6 40.9 6 .
N3 C7 N5 114.3(15) . .
N3 C7 C5 77.3(11) . 2_556
N5 C7 C5 116.6(13) . 2_556
N3 C7 C8 143.3(15) . 6
N5 C7 C8 31.6(8) . 6
C5 C7 C8 123.6(12) 2_556 6
N3 C7 H7 123.0 . .
N5 C7 H7 122.7 . .
C5 C7 H7 78.1 2_556 .
C8 C7 H7 92.4 6 .
N3 C7 H8B 142(2) . 6
N5 C7 H8B 34.5(13) . 6
C5 C7 H8B 130(2) 2_556 6
C8 C7 H8B 6.4(8) 6 6
H7 C7 H8B 91.7 . 6
C8 C8 N5 112.2(14) 6 6
C8 C8 N5 43.2(9) 6 .
N5 C8 N5 69.0(16) 6 .
C8 C8 C7 143.3(8) 6 6
N5 C8 C7 40.3(12) 6 6
N5 C8 C7 104.1(12) . 6
C8 C8 H8A 77.1 6 .
N5 C8 H8A 138.2 6 .
N5 C8 H8A 109.1 . .
C7 C8 H8A 108.2 6 .
C8 C8 H8B 149.8 6 .
N5 C8 H8B 43.2 6 .
N5 C8 H8B 109.4 . .
C7 C8 H8B 6.7 6 .
H8A C8 H8B 109.4 . .
C8 C8 H8C 94.9 6 .
N5 C8 H8C 110.1 6 .
N5 C8 H8C 109.9 . .
C7 C8 H8C 115.8 6 .
H8A C8 H8C 109.5 . .
H8B C8 H8C 109.5 . .
C8 C8 H8B 18.0(5) 6 6
N5 C8 H8B 96.5(11) 6 6
N5 C8 H8B 28.9(8) . 6
C7 C8 H8B 125.3(7) 6 6
H8A C8 H8B 82.8 . 6
H8B C8 H8B 131.8 . 6
H8C C8 H8B 109.4 . 6

loop_
_geom_bond_atom_site_label_1
_geom_bond_atom_site_label_2
_geom_bond_distance
_geom_bond_site_symmetry_2
Ni1 N3 2.082(12) 5_566
Ni1 N3 2.082(12) 6_565
Ni1 N3 2.082(11) 2_556
Ni1 N3 2.082(12) .
Ni1 N4 2.090(12) .
Ni1 O13 2.171(7) 5_566
Ni1 O13 2.171(7) .
Ni2 O4 2.056(7) .
Ni2 O3 2.073(5) 6_575
Ni2 O3 2.073(5) .
Ni2 O2 2.077(6) .
Ni2 O5 2.092(4) 6_575
Ni2 O5 2.092(4) .
V1 O6 1.608(5) .
V1 O7 1.824(4) .
V1 O8 1.876(5) .
V1 O1 1.888(5) 5_577
V1 O10 2.072(5) 2_557
V1 O12 2.345(5) .
V1 V1 3.059(3) 6_575
V1 V3 3.1044(12) .
V1 V2 3.1193(17) .
V2 O9 1.599(6) .
V2 O8 1.824(5) 6_575
V2 O8 1.824(5) .
V2 O11 2.005(4) 6_575
V2 O11 2.005(4) .
V2 O12 2.261(6) .
V2 V4 3.107(2) .
V3 O10 1.697(5) 2_557
V3 O10 1.697(5) .
V3 O11 1.931(4) 2_557
V3 O11 1.931(4) .
V3 O12 2.103(4) .
V3 O12 2.103(4) 5_577
V4 O2 1.642(6) .
V4 O1 1.799(5) .
V4 O1 1.799(5) 6_575
V4 O11 2.024(4) .
V4 O11 2.024(4) 6_575
V4 O12 2.236(6) 5_577
O3 H3A 0.8470 .
O3 H3B 0.8501 .
O4 H4A 0.8499 .
O4 H4A 0.8500 6_575
O5 H5A 0.8495 .
O5 H5B 0.8505 .
O5 H5C 0.8500 .
O13 H13 0.8499 .
O13 H13 0.8500 6_565
O14A H14C 0.8499 .
O14A H14D 0.8501 .
O14B H14A 0.8502 .
O14B H14B 0.8499 .
O15 H15 0.8500 .
O15 H15 0.8500 6_575
O16 H16 0.8500 .
O16 H16 0.8500 6_565
N5 C8 1.08(2) 6
N5 C7 1.33(2) .
N5 C6 1.39(2) .
N5 C8 1.46(2) .
N5 N5 1.47(3) 6
N5 H8B 0.76(2) 6
N6 C2 1.32(2) .
N6 C4 1.37(2) .
N6 C1 1.40(3) .
N3 N3 1.24(2) 2_556
N3 C7 1.31(2) .
N3 C5 1.376(19) .
N4 C4 1.295(19) .
N4 C3 1.35(3) .
C1 H1A 0.9600 .
C1 H1B 0.9600 .
C1 H1C 0.9600 .
C2 C3 1.31(4) .
C2 H2 0.9599 .
C3 H3 0.9599 .
C4 H4 0.9599 .
C5 C6 1.34(2) .
C5 C7 1.93(2) 2_556
C5 H5 0.9601 .
C6 C6 1.58(4) 6
C6 H6 1.0470 .
C7 C8 1.96(3) 6
C7 H7 0.9598 .
C7 H8B 1.01(3) 6
C8 C8 0.65(4) 6
C8 H8A 0.9604 .
C8 H8B 0.9602 .
C8 H8C 0.9600 .

loop_
_geom_hbond_atom_site_label_D
_geom_hbond_atom_site_label_H
_geom_hbond_atom_site_label_A
_geom_hbond_distance_DH
_geom_hbond_distance_HA
_geom_hbond_distance_DA
_geom_hbond_angle_DHA
_geom_hbond_site_symmetry_A
_geom_hbond_publ_flag
O3 H3A O8 0.85 1.97 2.744(7) 151.9 4_557 yes
O3 H3B O13 0.85 2.37 3.202(8) 168.2 7_567 yes
O4 H4A O10 0.85 1.87 2.713(6) 171.2 3 yes
O5 H5A O5 0.85 2.50 2.936(9) 112.9 6_575 yes
O5 H5A O9 0.85 2.60 3.081(7) 117.1 . yes
O5 H5A O14A^a 0.85 2.28 2.88(2) 128.4 1_565 yes
O5 H5A O15 0.85 2.29 2.98(3) 138.5 . yes
O5 H5B O5 0.85 1.99 2.832(9) 171.0 7_577 yes
O5 H5C O11 0.85 1.88 2.727(6) 171.6 4_557 yes
O13 H13 O6 0.85 2.35 3.155(8) 157.9 6_565 yes
O14A^a H14C^a O3 0.85 2.11 2.858(18) 146.9 7_567 yes
O14A^a H14C^a O9 0.85 2.56 2.99(3) 112.0 1_545 yes
O14B^b H14A^b O14B^b 0.85 2.65 3.25(8) 128.7 6 yes
O14B^b H14A^b O15 0.85 2.13 2.81(5) 136.8 1_545 yes
O14B^b H14A^b O16 0.85 2.24 2.88(5) 132.9 7_556 yes
O15 H15 O10 0.85 2.15 2.98(3) 164.2 7_567 yes
O16 H16 O6 0.85 2.24 3.05(2) 159.6 5_566 yes
C1^a H1C^a O16 0.96 2.29 3.04(3) 134.3 7_556 yes
C2^a H2^a O1 0.96 2.57 3.408(17) 146.2 7_567 yes
C4^a H4^a O6 0.96 2.50 3.279(18) 137.8 5_566 yes
C5 H5 O6 0.96 2.20 3.147(16) 169.4 6_565 yes
C7 H7 O13 0.96 2.57 3.037(18) 110.4 5_566 yes
C8 H8A O8 0.96 2.64 3.42(2) 138.8 2_546 yes
C8 H8B N3 0.96 2.20 3.11(2) 158.2 6 yes
C8 H8C O14B^b 0.96 2.27 3.02(4) 134.4 5_556 yes
